data_7062804
loop_
_publ_author_name
'Ramkumar, Nagarajan'
'Plantus, Ketrina'
'Ozola, Melita'
'Mishnev, Anatoly'
'Nikolajeva, Vizma'
'Senkovs, Maris'
'O\<seka, Maksim'
'Veliks, Janis'

_publ_section_title
;
 Photoredox-catalyzed direct C--H monofluoromethylation of heteroarenes
;
_journal_issue 44
_journal_name_full 'New Journal of Chemistry'
_journal_page_first 20642
_journal_page_last 20652
_journal_paper_doi 10.1039/D3NJ04313D
_journal_volume 47
_journal_year 2023
_chemical_formula_sum 'C9 H7 F N2 O'
_chemical_formula_weight 178.17
_space_group_crystal_system triclinic
_space_group_IT_number 2
_space_group_name_Hall '-P 1'
_space_group_name_H-M_alt 'P -1'
_atom_sites_solution_hydrogens geom
_audit_creation_method SHELXL-2018/3
_audit_update_record
;
2023-06-29 deposited with the CCDC.	2023-10-16 downloaded from the CCDC.
;
_cell_angle_alpha 94.118(2)
_cell_angle_beta 98.142(2)
_cell_angle_gamma 94.746(2)
_cell_formula_units_Z 2
_cell_length_a 4.25810(10)
_cell_length_b 8.4237(2)
_cell_length_c 10.9697(3)
_cell_measurement_reflns_used 4337
_cell_measurement_temperature 150(2)
_cell_measurement_theta_max 75.9420
_cell_measurement_theta_min 4.0580
_cell_volume 386.776(17)
_computing_cell_refinement 'CrysAlisPro 1.171.40.35a (Rigaku OD, 2018)'
_computing_data_collection 'CrysAlisPro 1.171.40.35a (Rigaku OD, 2018)'
_computing_data_reduction 'CrysAlisPro 1.171.40.35a (Rigaku OD, 2018)'
_computing_structure_refinement 'SHELXL-2018/3 (Sheldrick, 2018)'
_computing_structure_solution 'SHELXT 2014/4 (Sheldrick, 2014)'
_diffrn_ambient_temperature 150(2)
_diffrn_measured_fraction_theta_full 0.997
_diffrn_measured_fraction_theta_max 0.938
_diffrn_measurement_device_type 'XtaLAB Synergy, Dualflex, HyPix'
_diffrn_measurement_method '\w scans'
_diffrn_radiation_type CuK\a
_diffrn_radiation_wavelength 1.54184
_diffrn_reflns_av_R_equivalents 0.0359
_diffrn_reflns_av_unetI/netI 0.0218
_diffrn_reflns_Laue_measured_fraction_full 0.997
_diffrn_reflns_Laue_measured_fraction_max 0.938
_diffrn_reflns_limit_h_max 4
_diffrn_reflns_limit_h_min -5
_diffrn_reflns_limit_k_max 10
_diffrn_reflns_limit_k_min -10
_diffrn_reflns_limit_l_max 13
_diffrn_reflns_limit_l_min -12
_diffrn_reflns_number 7180
_diffrn_reflns_point_group_measured_fraction_full 0.997
_diffrn_reflns_point_group_measured_fraction_max 0.938
_diffrn_reflns_theta_full 67.684
_diffrn_reflns_theta_max 76.152
_diffrn_reflns_theta_min 4.086
_diffrn_source 'micro-focus sealed X-ray tube'
_exptl_absorpt_coefficient_mu 1.014
_exptl_absorpt_correction_T_max 1.00000
_exptl_absorpt_correction_T_min 0.63726
_exptl_absorpt_correction_type multi-scan
_exptl_absorpt_process_details
;
CrysAlisPro 1.171.41.123a (Rigaku Oxford Diffraction, 2022)
Empirical absorption correction using spherical harmonics,
implemented in SCALE3 ABSPACK scaling algorithm.
;
_exptl_crystal_colour colourless
_exptl_crystal_density_diffrn 1.530
_exptl_crystal_description needle
_exptl_crystal_F_000 184
_exptl_crystal_size_max 0.32
_exptl_crystal_size_mid 0.05
_exptl_crystal_size_min 0.04
_refine_diff_density_max 0.161
_refine_diff_density_min -0.256
_refine_diff_density_rms 0.052
_refine_ls_extinction_method none
_refine_ls_goodness_of_fit_ref 1.088
_refine_ls_hydrogen_treatment constr
_refine_ls_matrix_type full
_refine_ls_number_parameters 118
_refine_ls_number_reflns 1532
_refine_ls_number_restraints 0
_refine_ls_restrained_S_all 1.088
_refine_ls_R_factor_all 0.0409
_refine_ls_R_factor_gt 0.0379
_refine_ls_shift/su_max 0.000
_refine_ls_shift/su_mean 0.000
_refine_ls_structure_factor_coef Fsqd
_refine_ls_weighting_details 'w=1/[\s^2^(Fo^2^)+(0.0681P)^2^+0.0531P] where P=(Fo^2^+2Fc^2^)/3'
_refine_ls_weighting_scheme calc
_refine_ls_wR_factor_gt 0.1108
_refine_ls_wR_factor_ref 0.1142
_reflns_Friedel_coverage 0.000
_reflns_number_gt 1366
_reflns_number_total 1532
_reflns_threshold_expression 'I > 2\s(I)'
_cod_data_source_file d3nj04313d2.cif
_cod_data_source_block rkn_673
_cod_depositor_comments 'Adding full bibliography for 7062803--7062807.cif.'
_cod_database_code 7062804
_shelx_shelxl_version_number 2018/3
_shelx_space_group_comment
;
The symmetry employed for this shelxl refinement is uniquely defined
by the following loop, which should always be used as a source of
symmetry information in preference to the above space-group names.
They are only intended as comments.
;

loop_
_space_group_symop_operation_xyz
'x, y, z'
'-x, -y, -z'

loop_
_atom_site_label
_atom_site_type_symbol
_atom_site_fract_x
_atom_site_fract_y
_atom_site_fract_z
_atom_site_U_iso_or_equiv
_atom_site_adp_type
_atom_site_occupancy
_atom_site_site_symmetry_order
_atom_site_calc_flag
_atom_site_refinement_flags_posn
_atom_site_refinement_flags_adp
_atom_site_refinement_flags_occupancy
_atom_site_disorder_assembly
_atom_site_disorder_group
F12 F 0.61360(19) 0.84862(9) 0.44088(7) 0.0452(3) Uani 1 1 d . . . . .
O13 O 0.04212(19) 0.66411(10) 0.11637(7) 0.0325(3) Uani 1 1 d . . . . .
N2 N 0.6423(2) 0.55285(11) 0.34658(9) 0.0255(3) Uani 1 1 d . . . . .
N9 N 0.3116(2) 0.44100(11) 0.11571(8) 0.0279(3) Uani 1 1 d . . . . .
H9 H 0.211071 0.406428 0.041688 0.033 Uiso 1 1 calc R U . . .
C1 C 0.4370(3) 0.63537(14) 0.28815(10) 0.0263(3) Uani 1 1 d . . . . .
C3 C 0.6899(3) 0.40456(13) 0.29184(10) 0.0253(3) Uani 1 1 d . . . . .
C10 C 0.2462(3) 0.58235(14) 0.16685(10) 0.0266(3) Uani 1 1 d . . . . .
C8 C 0.5297(3) 0.34744(14) 0.17411(11) 0.0263(3) Uani 1 1 d . . . . .
C4 C 0.9060(3) 0.31070(14) 0.35526(10) 0.0276(3) Uani 1 1 d . . . . .
H4 H 1.015096 0.348091 0.435060 0.033 Uiso 1 1 calc R U . . .
C11 C 0.3799(3) 0.79734(14) 0.34181(11) 0.0305(3) Uani 1 1 d . . . . .
H11A H 0.381727 0.874350 0.277795 0.037 Uiso 1 1 calc R U . . .
H11B H 0.168162 0.792307 0.369471 0.037 Uiso 1 1 calc R U . . .
C5 C 0.9592(3) 0.16484(15) 0.30173(11) 0.0317(3) Uani 1 1 d . . . . .
H5 H 1.102783 0.100638 0.345177 0.038 Uiso 1 1 calc R U . . .
C7 C 0.5895(3) 0.20035(15) 0.11897(11) 0.0309(3) Uani 1 1 d . . . . .
H7 H 0.484931 0.163017 0.038473 0.037 Uiso 1 1 calc R U . . .
C6 C 0.8020(3) 0.11027(15) 0.18291(12) 0.0324(3) Uani 1 1 d . . . . .
H6 H 0.842842 0.009909 0.146191 0.039 Uiso 1 1 calc R U . . .

loop_
_atom_site_aniso_label
_atom_site_aniso_U_11
_atom_site_aniso_U_22
_atom_site_aniso_U_33
_atom_site_aniso_U_23
_atom_site_aniso_U_13
_atom_site_aniso_U_12
F12 0.0489(5) 0.0404(5) 0.0390(5) -0.0113(3) -0.0159(4) 0.0121(3)
O13 0.0323(5) 0.0382(5) 0.0251(4) 0.0050(3) -0.0053(3) 0.0060(4)
N2 0.0247(5) 0.0289(5) 0.0215(5) 0.0024(4) -0.0001(4) 0.0005(4)
N9 0.0263(5) 0.0356(6) 0.0191(5) 0.0014(4) -0.0037(4) 0.0000(4)
C1 0.0241(5) 0.0317(6) 0.0218(5) 0.0049(4) 0.0000(4) -0.0006(4)
C3 0.0240(5) 0.0291(6) 0.0212(6) 0.0025(5) 0.0004(4) -0.0020(4)
C10 0.0240(5) 0.0335(6) 0.0214(6) 0.0050(4) 0.0001(4) 0.0004(4)
C8 0.0232(5) 0.0325(6) 0.0218(6) 0.0032(4) 0.0006(4) -0.0017(4)
C4 0.0278(6) 0.0316(6) 0.0214(5) 0.0027(5) -0.0021(4) 0.0002(5)
C11 0.0291(6) 0.0329(6) 0.0269(6) 0.0017(5) -0.0044(5) 0.0038(5)
C5 0.0313(6) 0.0316(6) 0.0309(6) 0.0030(5) -0.0006(5) 0.0041(5)
C7 0.0293(6) 0.0356(6) 0.0248(6) -0.0036(5) -0.0002(5) -0.0026(5)
C6 0.0322(6) 0.0305(6) 0.0326(6) -0.0036(5) 0.0023(5) 0.0007(5)

loop_
_atom_type_symbol
_atom_type_description
_atom_type_scat_dispersion_real
_atom_type_scat_dispersion_imag
_atom_type_scat_source
C C 0.0181 0.0091 'International Tables Vol C Tables 4.2.6.8 and 6.1.1.4'
H H 0.0000 0.0000 'International Tables Vol C Tables 4.2.6.8 and 6.1.1.4'
F F 0.0727 0.0534 'International Tables Vol C Tables 4.2.6.8 and 6.1.1.4'
N N 0.0311 0.0180 'International Tables Vol C Tables 4.2.6.8 and 6.1.1.4'
O O 0.0492 0.0322 'International Tables Vol C Tables 4.2.6.8 and 6.1.1.4'

loop_
_geom_angle_atom_site_label_1
_geom_angle_atom_site_label_2
_geom_angle_atom_site_label_3
_geom_angle
_geom_angle_site_symmetry_1
_geom_angle_site_symmetry_3
_geom_angle_publ_flag
C1 N2 C3 118.17(10) . . ?
C10 N9 C8 123.10(10) . . ?
C10 N9 H9 118.4 . . ?
C8 N9 H9 118.4 . . ?
N2 C1 C10 124.36(11) . . ?
N2 C1 C11 120.47(10) . . ?
C10 C1 C11 115.17(10) . . ?
N2 C3 C8 121.46(11) . . ?
N2 C3 C4 119.17(10) . . ?
C8 C3 C4 119.36(11) . . ?
O13 C10 N9 123.22(10) . . ?
O13 C10 C1 121.82(11) . . ?
N9 C10 C1 114.95(10) . . ?
N9 C8 C7 121.66(10) . . ?
N9 C8 C3 117.83(11) . . ?
C7 C8 C3 120.50(11) . . ?
C5 C4 C3 119.92(11) . . ?
C5 C4 H4 120.0 . . ?
C3 C4 H4 120.0 . . ?
F12 C11 C1 110.12(9) . . ?
F12 C11 H11A 109.6 . . ?
C1 C11 H11A 109.6 . . ?
F12 C11 H11B 109.6 . . ?
C1 C11 H11B 109.6 . . ?
H11A C11 H11B 108.2 . . ?
C4 C5 C6 120.20(11) . . ?
C4 C5 H5 119.9 . . ?
C6 C5 H5 119.9 . . ?
C6 C7 C8 119.11(11) . . ?
C6 C7 H7 120.4 . . ?
C8 C7 H7 120.4 . . ?
C7 C6 C5 120.88(11) . . ?
C7 C6 H6 119.6 . . ?
C5 C6 H6 119.6 . . ?

loop_
_geom_bond_atom_site_label_1
_geom_bond_atom_site_label_2
_geom_bond_distance
_geom_bond_site_symmetry_2
_geom_bond_publ_flag
F12 C11 1.3830(14) . ?
O13 C10 1.2465(14) . ?
N2 C1 1.2897(15) . ?
N2 C3 1.3895(15) . ?
N9 C10 1.3465(15) . ?
N9 C8 1.3853(15) . ?
N9 H9 0.8800 . ?
C1 C10 1.4760(16) . ?
C1 C11 1.4991(16) . ?
C3 C8 1.4041(17) . ?
C3 C4 1.4048(16) . ?
C8 C7 1.3979(17) . ?
C4 C5 1.3734(17) . ?
C4 H4 0.9500 . ?
C11 H11A 0.9900 . ?
C11 H11B 0.9900 . ?
C5 C6 1.4050(17) . ?
C5 H5 0.9500 . ?
C7 C6 1.3773(17) . ?
C7 H7 0.9500 . ?
C6 H6 0.9500 . ?
